data_1568704
loop_
_publ_author_name
'Cai, Linxiang'
'Wang, Ying'
'Chen, Yayu'
'Chen, Hanhua'
'Yang, Tao'
'Zhang, Shuren'
'Guo, Zijian'
'Wang, Xiaoyong'

_publ_section_title
;
 Manganese(ii) complexes stimulate antitumor immunity <i>via</i>
 aggravating DNA damage and activating the cGAS-STING pathway.
;
_journal_issue 16
_journal_name_full 'Chemical science'
_journal_page_first 4375
_journal_page_last 4389
_journal_paper_doi 10.1039/d2sc06036a
_journal_volume 14
_journal_year 2023
_chemical_formula_moiety 'C24 H16 Cl2 Mn N4'
_chemical_formula_sum 'C24 H16 Cl2 Mn N4'
_chemical_formula_weight 486.25
_space_group_crystal_system monoclinic
_space_group_IT_number 14
_space_group_name_Hall '-P 2ybc'
_space_group_name_H-M_alt 'P 1 21/c 1'
_atom_sites_solution_hydrogens geom
_atom_sites_solution_primary dual
_audit_block_doi 10.5517/ccdc.csd.cc2d8y2q
_audit_creation_date 2021-05-13
_audit_creation_method
;
Olex2 1.3
(compiled 2020.11.12 svn.r5f609507 for OlexSys, GUI svn.r6272)
;
_audit_update_record
;
2022-10-15 deposited with the CCDC.	2023-03-23 downloaded from the CCDC.
;
_cell_angle_alpha 90
_cell_angle_beta 98.778(8)
_cell_angle_gamma 90
_cell_formula_units_Z 4
_cell_length_a 9.4276(15)
_cell_length_b 15.165(2)
_cell_length_c 14.397(2)
_cell_measurement_reflns_used 7327
_cell_measurement_temperature 193.0
_cell_measurement_theta_max 60.59
_cell_measurement_theta_min 3.71
_cell_volume 2034.2(5)
_computing_cell_refinement 'SAINT V8.40A (Bruker, 2019)'
_computing_data_reduction 'SAINT V8.40A (Bruker, 2019)'
_computing_molecular_graphics 'Olex2 1.3 (Dolomanov et al., 2009)'
_computing_publication_material 'Olex2 1.3 (Dolomanov et al., 2009)'
_computing_structure_refinement 'SHELXL 2018/3 (Sheldrick, 2015)'
_computing_structure_solution 'SHELXT 2018/2 (Sheldrick, 2018)'
_diffrn_ambient_temperature 193.0
_diffrn_measured_fraction_theta_full 0.986
_diffrn_measured_fraction_theta_max 0.961
_diffrn_measurement_device_type 'Bruker APEX-II CCD'
_diffrn_measurement_method '\f and \w scans'
_diffrn_radiation_type GaK\a
_diffrn_radiation_wavelength 1.34139
_diffrn_reflns_av_R_equivalents 0.0795
_diffrn_reflns_av_unetI/netI 0.0823
_diffrn_reflns_Laue_measured_fraction_full 0.986
_diffrn_reflns_Laue_measured_fraction_max 0.961
_diffrn_reflns_limit_h_max 12
_diffrn_reflns_limit_h_min -12
_diffrn_reflns_limit_k_max 19
_diffrn_reflns_limit_k_min -19
_diffrn_reflns_limit_l_max 18
_diffrn_reflns_limit_l_min -17
_diffrn_reflns_number 14686
_diffrn_reflns_point_group_measured_fraction_full 0.986
_diffrn_reflns_point_group_measured_fraction_max 0.961
_diffrn_reflns_theta_full 53.594
_diffrn_reflns_theta_max 60.757
_diffrn_reflns_theta_min 3.706
_diffrn_source_current 2.85
_diffrn_source_power 0.1986735
_diffrn_source_voltage 69.71
_diffrn_standards_number 0
_exptl_absorpt_coefficient_mu 5.338
_exptl_absorpt_correction_T_max 0.7518
_exptl_absorpt_correction_T_min 0.5823
_exptl_absorpt_correction_type multi-scan
_exptl_absorpt_process_details
;
SADABS-2016/2 (Bruker,2016/2) was used for absorption correction.
wR2(int) was 0.1334 before and 0.1073 after correction.
The Ratio of minimum to maximum transmission is 0.7745.
The \l/2 correction factor is Not present.
;
_exptl_crystal_colour ??
_exptl_crystal_density_diffrn 1.588
_exptl_crystal_description block
_exptl_crystal_F_000 988
_exptl_crystal_size_max 0.12
_exptl_crystal_size_mid 0.1
_exptl_crystal_size_min 0.1
_refine_diff_density_max 0.589
_refine_diff_density_min -0.798
_refine_diff_density_rms 0.154
_refine_ls_extinction_method none
_refine_ls_goodness_of_fit_ref 1.037
_refine_ls_hydrogen_treatment constr
_refine_ls_matrix_type full
_refine_ls_number_parameters 280
_refine_ls_number_reflns 4517
_refine_ls_number_restraints 0
_refine_ls_restrained_S_all 1.037
_refine_ls_R_factor_all 0.0932
_refine_ls_R_factor_gt 0.0662
_refine_ls_shift/su_max 0.001
_refine_ls_shift/su_mean 0.000
_refine_ls_structure_factor_coef Fsqd
_refine_ls_weighting_details 'w=1/[\s^2^(Fo^2^)+(0.1456P)^2^] where P=(Fo^2^+2Fc^2^)/3'
_refine_ls_weighting_scheme calc
_refine_ls_wR_factor_gt 0.1771
_refine_ls_wR_factor_ref 0.2172
_reflns_Friedel_coverage 0.000
_reflns_number_gt 3266
_reflns_number_total 4517
_reflns_threshold_expression 'I > 2\s(I)'
_cod_data_source_file d2sc06036a1.cif
_cod_data_source_block a
_cod_depositor_comments 'Adding full bibliography for 1568704.cif.'
_cod_original_cell_volume 2034.2(6)
_cod_database_code 1568704
_shelx_shelxl_version_number 2018/3
_shelx_space_group_comment
;
The symmetry employed for this shelxl refinement is uniquely defined
by the following loop, which should always be used as a source of
symmetry information in preference to the above space-group names.
They are only intended as comments.
;
_shelx_estimated_absorpt_t_max 0.617
_shelx_estimated_absorpt_t_min 0.567
_olex2_refinement_description
;
1. Fixed Uiso
 At 1.2 times of:
  All C(H) groups
2.a Aromatic/amide H refined with riding coordinates:
 C8(H8), C10(H10), C13(H13), C9(H9), C6(H6), C14(H14), C22(H22), C1(H1),
 C2(H2), C15(H15), C17(H17), C21(H21), C5(H5), C18(H18), C3(H3), C20(H20)
;
_olex2_submission_special_instructions 'No special instructions were received'

loop_
_space_group_symop_operation_xyz
'x, y, z'
'-x, y+1/2, -z+1/2'
'-x, -y, -z'
'x, -y-1/2, z-1/2'

loop_
_atom_site_label
_atom_site_type_symbol
_atom_site_fract_x
_atom_site_fract_y
_atom_site_fract_z
_atom_site_U_iso_or_equiv
_atom_site_adp_type
_atom_site_occupancy
_atom_site_site_symmetry_order
_atom_site_calc_flag
_atom_site_refinement_flags_posn
_atom_site_refinement_flags_adp
_atom_site_refinement_flags_occupancy
_atom_site_disorder_assembly
_atom_site_disorder_group
Mn1 Mn 0.24699(6) 0.22943(4) 0.54967(4) 0.0263(2) Uani 1 1 d . . . . .
Cl1 Cl 0.18722(10) 0.13169(7) 0.67242(7) 0.0355(3) Uani 1 1 d . . . . .
Cl2 Cl 0.04175(11) 0.21622(7) 0.42382(7) 0.0361(3) Uani 1 1 d . . . . .
N2 N 0.3817(3) 0.1414(2) 0.4687(2) 0.0256(7) Uani 1 1 d . . . . .
N3 N 0.3304(3) 0.3524(2) 0.4759(2) 0.0300(7) Uani 1 1 d . . . . .
N1 N 0.4860(4) 0.2272(2) 0.6295(2) 0.0296(7) Uani 1 1 d . . . . .
N4 N 0.1723(3) 0.3540(2) 0.6176(2) 0.0306(7) Uani 1 1 d . . . . .
C11 C 0.5248(4) 0.1334(2) 0.5018(3) 0.0272(8) Uani 1 1 d . . . . .
C4 C 0.7261(4) 0.1693(3) 0.6253(3) 0.0342(9) Uani 1 1 d . . . . .
C12 C 0.5798(4) 0.1786(2) 0.5877(2) 0.0261(8) Uani 1 1 d . . . . .
C24 C 0.2761(4) 0.4309(2) 0.4983(3) 0.0291(8) Uani 1 1 d . . . . .
C8 C 0.5589(5) 0.0369(3) 0.3737(3) 0.0347(9) Uani 1 1 d . . . . .
H8 H 0.617741 0.001137 0.341068 0.042 Uiso 1 1 calc R U . . .
C23 C 0.1911(4) 0.4317(3) 0.5740(3) 0.0305(8) Uani 1 1 d . . . . .
C16 C 0.3019(5) 0.5103(3) 0.4527(3) 0.0370(10) Uani 1 1 d . . . . .
C10 C 0.3298(4) 0.0984(3) 0.3909(3) 0.0301(8) Uani 1 1 d . . . . .
H10 H 0.230310 0.103453 0.367619 0.036 Uiso 1 1 calc R U . . .
C13 C 0.4087(5) 0.3512(3) 0.4075(3) 0.0364(9) Uani 1 1 d . . . . .
H13 H 0.445477 0.296177 0.390416 0.044 Uiso 1 1 calc R U . . .
C9 C 0.4142(5) 0.0461(3) 0.3413(3) 0.0340(9) Uani 1 1 d . . . . .
H9 H 0.372267 0.016893 0.285426 0.041 Uiso 1 1 calc R U . . .
C6 C 0.7656(5) 0.0756(3) 0.4958(3) 0.0394(10) Uani 1 1 d . . . . .
H6 H 0.828530 0.041509 0.464642 0.047 Uiso 1 1 calc R U . . .
C14 C 0.4404(5) 0.4263(3) 0.3588(3) 0.0405(10) Uani 1 1 d . . . . .
H14 H 0.498663 0.422167 0.310653 0.049 Uiso 1 1 calc R U . . .
C22 C 0.0938(4) 0.3543(3) 0.6877(3) 0.0349(9) Uani 1 1 d . . . . .
H22 H 0.082402 0.300801 0.720013 0.042 Uiso 1 1 calc R U . . .
C7 C 0.6172(4) 0.0818(3) 0.4563(3) 0.0301(9) Uani 1 1 d . . . . .
C1 C 0.5359(5) 0.2662(3) 0.7100(3) 0.0356(10) Uani 1 1 d . . . . .
H1 H 0.471262 0.300204 0.739869 0.043 Uiso 1 1 calc R U . . .
C2 C 0.6785(5) 0.2603(3) 0.7534(3) 0.0412(11) Uani 1 1 d . . . . .
H2 H 0.709210 0.289326 0.811477 0.049 Uiso 1 1 calc R U . . .
C19 C 0.1311(5) 0.5117(3) 0.5984(3) 0.0384(10) Uani 1 1 d . . . . .
C15 C 0.3871(5) 0.5052(3) 0.3810(3) 0.0425(11) Uani 1 1 d . . . . .
H15 H 0.407376 0.556954 0.348170 0.051 Uiso 1 1 calc R U . . .
C17 C 0.2389(5) 0.5899(3) 0.4804(3) 0.0455(11) Uani 1 1 d . . . . .
H17 H 0.255120 0.643327 0.449142 0.055 Uiso 1 1 calc R U . . .
C21 C 0.0276(4) 0.4311(3) 0.7152(3) 0.0410(11) Uani 1 1 d . . . . .
H21 H -0.029728 0.428520 0.763913 0.049 Uiso 1 1 calc R U . . .
C5 C 0.8176(5) 0.1173(3) 0.5764(3) 0.0436(11) Uani 1 1 d . . . . .
H5 H 0.916565 0.112064 0.601143 0.052 Uiso 1 1 calc R U . . .
C18 C 0.1573(5) 0.5916(3) 0.5495(3) 0.0468(12) Uani 1 1 d . . . . .
H18 H 0.116947 0.645719 0.566105 0.056 Uiso 1 1 calc R U . . .
C3 C 0.7730(5) 0.2124(3) 0.7112(3) 0.0397(10) Uani 1 1 d . . . . .
H3 H 0.870490 0.207919 0.739785 0.048 Uiso 1 1 calc R U . . .
C20 C 0.0460(5) 0.5094(3) 0.6717(3) 0.0425(11) Uani 1 1 d . . . . .
H20 H 0.002378 0.561723 0.690190 0.051 Uiso 1 1 calc R U . . .

loop_
_atom_site_aniso_label
_atom_site_aniso_U_11
_atom_site_aniso_U_22
_atom_site_aniso_U_33
_atom_site_aniso_U_23
_atom_site_aniso_U_13
_atom_site_aniso_U_12
Mn1 0.0265(4) 0.0281(4) 0.0253(3) 0.0008(2) 0.0074(3) 0.0033(2)
Cl1 0.0295(5) 0.0435(6) 0.0348(5) 0.0105(4) 0.0084(4) 0.0024(4)
Cl2 0.0305(5) 0.0433(6) 0.0339(5) -0.0025(4) 0.0025(4) 0.0084(4)
N2 0.0248(15) 0.0284(16) 0.0239(14) -0.0015(12) 0.0047(12) 0.0020(13)
N3 0.0324(17) 0.0336(18) 0.0243(15) -0.0014(13) 0.0055(13) 0.0003(15)
N1 0.0322(18) 0.0301(19) 0.0266(16) 0.0000(13) 0.0044(14) -0.0027(14)
N4 0.0321(17) 0.0359(19) 0.0237(15) -0.0016(13) 0.0040(13) 0.0035(15)
C11 0.0250(18) 0.031(2) 0.0266(17) 0.0047(15) 0.0066(15) 0.0010(16)
C4 0.028(2) 0.035(2) 0.040(2) 0.0072(18) 0.0053(17) -0.0059(17)
C12 0.0271(18) 0.0265(19) 0.0245(17) 0.0036(15) 0.0032(14) -0.0006(16)
C24 0.030(2) 0.025(2) 0.0292(18) 0.0035(15) -0.0076(15) 0.0007(16)
C8 0.038(2) 0.036(2) 0.034(2) 0.0003(17) 0.0166(18) 0.0032(18)
C23 0.030(2) 0.029(2) 0.0307(19) -0.0038(16) -0.0003(16) 0.0035(16)
C16 0.040(2) 0.033(2) 0.035(2) 0.0028(17) -0.0052(18) -0.0032(19)
C10 0.031(2) 0.031(2) 0.0281(18) -0.0020(16) 0.0033(16) 0.0021(17)
C13 0.040(2) 0.038(2) 0.033(2) 0.0005(18) 0.0120(18) -0.0008(19)
C9 0.045(2) 0.034(2) 0.0245(18) -0.0011(16) 0.0078(17) 0.0058(19)
C6 0.029(2) 0.046(3) 0.047(2) 0.008(2) 0.0165(18) 0.0045(19)
C14 0.047(3) 0.047(3) 0.029(2) 0.0067(19) 0.0093(19) -0.009(2)
C22 0.033(2) 0.044(2) 0.0274(19) -0.0037(17) 0.0049(17) 0.0031(18)
C7 0.0294(19) 0.030(2) 0.0335(19) 0.0072(16) 0.0144(16) 0.0053(17)
C1 0.046(3) 0.032(2) 0.029(2) -0.0015(16) 0.0047(19) -0.0051(18)
C2 0.048(3) 0.040(3) 0.031(2) 0.0007(18) -0.007(2) -0.007(2)
C19 0.039(2) 0.036(2) 0.037(2) -0.0110(18) -0.0061(18) 0.0052(19)
C15 0.050(3) 0.038(3) 0.038(2) 0.0112(19) 0.000(2) -0.014(2)
C17 0.054(3) 0.033(2) 0.044(2) 0.007(2) -0.009(2) -0.002(2)
C21 0.029(2) 0.062(3) 0.032(2) -0.018(2) 0.0041(17) 0.008(2)
C5 0.0215(19) 0.056(3) 0.053(3) 0.009(2) 0.0052(19) 0.0004(19)
C18 0.049(3) 0.032(2) 0.054(3) -0.010(2) -0.010(2) 0.006(2)
C3 0.035(2) 0.039(2) 0.040(2) 0.0089(19) -0.0092(19) -0.0121(19)
C20 0.036(2) 0.046(3) 0.042(2) -0.016(2) -0.0036(19) 0.016(2)

loop_
_atom_type_symbol
_atom_type_description
_atom_type_scat_dispersion_real
_atom_type_scat_dispersion_imag
_atom_type_scat_source
C C 0.0137 0.0067 'International Tables Vol C Tables 4.2.6.8 and 6.1.1.4'
H H 0.0000 0.0000 'International Tables Vol C Tables 4.2.6.8 and 6.1.1.4'
Cl Cl 0.3281 0.5435 'International Tables Vol C Tables 4.2.6.8 and 6.1.1.4'
Mn Mn -0.0162 2.2332 'International Tables Vol C Tables 4.2.6.8 and 6.1.1.4'
N N 0.0241 0.0134 'International Tables Vol C Tables 4.2.6.8 and 6.1.1.4'

loop_
_geom_angle_atom_site_label_1
_geom_angle_atom_site_label_2
_geom_angle_atom_site_label_3
_geom_angle
_geom_angle_site_symmetry_1
_geom_angle_site_symmetry_3
_geom_angle_publ_flag
Cl1 Mn1 Cl2 104.05(4) . . ?
N2 Mn1 Cl1 102.87(8) . . ?
N2 Mn1 Cl2 90.74(8) . . ?
N2 Mn1 N3 89.00(11) . . ?
N2 Mn1 N1 71.15(11) . . ?
N2 Mn1 N4 158.98(12) . . ?
N3 Mn1 Cl1 160.79(8) . . ?
N3 Mn1 Cl2 90.67(8) . . ?
N3 Mn1 N1 82.59(11) . . ?
N1 Mn1 Cl1 86.99(8) . . ?
N1 Mn1 Cl2 160.68(9) . . ?
N4 Mn1 Cl1 94.13(8) . . ?
N4 Mn1 Cl2 97.10(9) . . ?
N4 Mn1 N3 71.51(12) . . ?
N4 Mn1 N1 97.86(11) . . ?
C11 N2 Mn1 118.1(2) . . ?
C10 N2 Mn1 123.9(3) . . ?
C10 N2 C11 117.9(3) . . ?
C24 N3 Mn1 115.2(2) . . ?
C13 N3 Mn1 126.4(3) . . ?
C13 N3 C24 117.7(4) . . ?
C12 N1 Mn1 115.3(2) . . ?
C1 N1 Mn1 127.1(3) . . ?
C1 N1 C12 117.5(4) . . ?
C23 N4 Mn1 116.7(2) . . ?
C22 N4 Mn1 124.5(3) . . ?
C22 N4 C23 118.0(4) . . ?
N2 C11 C12 117.7(3) . . ?
N2 C11 C7 122.4(4) . . ?
C7 C11 C12 119.9(3) . . ?
C12 C4 C5 119.6(4) . . ?
C12 C4 C3 116.7(4) . . ?
C3 C4 C5 123.8(4) . . ?
N1 C12 C11 117.7(3) . . ?
N1 C12 C4 123.2(3) . . ?
C4 C12 C11 119.1(3) . . ?
N3 C24 C23 117.4(3) . . ?
N3 C24 C16 122.7(4) . . ?
C16 C24 C23 119.9(4) . . ?
C9 C8 H8 120.8 . . ?
C9 C8 C7 118.4(4) . . ?
C7 C8 H8 120.8 . . ?
N4 C23 C24 117.7(3) . . ?
N4 C23 C19 123.2(4) . . ?
C19 C23 C24 119.1(4) . . ?
C24 C16 C17 118.9(4) . . ?
C15 C16 C24 117.1(4) . . ?
C15 C16 C17 124.0(4) . . ?
N2 C10 H10 118.4 . . ?
N2 C10 C9 123.2(4) . . ?
C9 C10 H10 118.4 . . ?
N3 C13 H13 118.2 . . ?
N3 C13 C14 123.5(4) . . ?
C14 C13 H13 118.2 . . ?
C8 C9 C10 119.7(4) . . ?
C8 C9 H9 120.1 . . ?
C10 C9 H9 120.1 . . ?
C7 C6 H6 119.4 . . ?
C5 C6 H6 119.4 . . ?
C5 C6 C7 121.2(4) . . ?
C13 C14 H14 120.4 . . ?
C15 C14 C13 119.2(4) . . ?
C15 C14 H14 120.4 . . ?
N4 C22 H22 118.8 . . ?
N4 C22 C21 122.4(4) . . ?
C21 C22 H22 118.8 . . ?
C11 C7 C8 118.3(4) . . ?
C11 C7 C6 119.2(4) . . ?
C8 C7 C6 122.4(4) . . ?
N1 C1 H1 118.2 . . ?
N1 C1 C2 123.6(4) . . ?
C2 C1 H1 118.2 . . ?
C1 C2 H2 120.5 . . ?
C3 C2 C1 119.0(4) . . ?
C3 C2 H2 120.5 . . ?
C23 C19 C18 119.8(4) . . ?
C23 C19 C20 117.4(4) . . ?
C20 C19 C18 122.8(4) . . ?
C16 C15 H15 120.1 . . ?
C14 C15 C16 119.7(4) . . ?
C14 C15 H15 120.1 . . ?
C16 C17 H17 119.0 . . ?
C18 C17 C16 122.0(4) . . ?
C18 C17 H17 119.0 . . ?
C22 C21 H21 120.0 . . ?
C20 C21 C22 119.9(4) . . ?
C20 C21 H21 120.0 . . ?
C4 C5 H5 119.5 . . ?
C6 C5 C4 121.0(4) . . ?
C6 C5 H5 119.5 . . ?
C19 C18 H18 119.9 . . ?
C17 C18 C19 120.3(4) . . ?
C17 C18 H18 119.9 . . ?
C4 C3 H3 120.0 . . ?
C2 C3 C4 120.0(4) . . ?
C2 C3 H3 120.0 . . ?
C19 C20 H20 120.4 . . ?
C21 C20 C19 119.1(4) . . ?
C21 C20 H20 120.4 . . ?

loop_
_geom_bond_atom_site_label_1
_geom_bond_atom_site_label_2
_geom_bond_distance
_geom_bond_site_symmetry_2
_geom_bond_publ_flag
Mn1 Cl1 2.4375(11) . ?
Mn1 Cl2 2.4489(12) . ?
Mn1 N2 2.281(3) . ?
Mn1 N3 2.341(3) . ?
Mn1 N1 2.369(4) . ?
Mn1 N4 2.287(3) . ?
N2 C11 1.366(5) . ?
N2 C10 1.324(5) . ?
N3 C24 1.355(5) . ?
N3 C13 1.318(5) . ?
N1 C12 1.360(5) . ?
N1 C1 1.322(5) . ?
N4 C23 1.360(5) . ?
N4 C22 1.340(5) . ?
C11 C12 1.439(5) . ?
C11 C7 1.405(5) . ?
C4 C12 1.410(5) . ?
C4 C5 1.431(6) . ?
C4 C3 1.409(6) . ?
C24 C23 1.448(6) . ?
C24 C16 1.410(6) . ?
C8 H8 0.9500 . ?
C8 C9 1.379(6) . ?
C8 C7 1.407(5) . ?
C23 C19 1.405(6) . ?
C16 C15 1.403(6) . ?
C16 C17 1.430(6) . ?
C10 H10 0.9500 . ?
C10 C9 1.395(5) . ?
C13 H13 0.9500 . ?
C13 C14 1.393(6) . ?
C9 H9 0.9500 . ?
C6 H6 0.9500 . ?
C6 C7 1.431(5) . ?
C6 C5 1.346(6) . ?
C14 H14 0.9500 . ?
C14 C15 1.356(6) . ?
C22 H22 0.9500 . ?
C22 C21 1.405(6) . ?
C1 H1 0.9500 . ?
C1 C2 1.396(6) . ?
C2 H2 0.9500 . ?
C2 C3 1.362(7) . ?
C19 C18 1.442(6) . ?
C19 C20 1.419(6) . ?
C15 H15 0.9500 . ?
C17 H17 0.9500 . ?
C17 C18 1.348(7) . ?
C21 H21 0.9500 . ?
C21 C20 1.366(6) . ?
C5 H5 0.9500 . ?
C18 H18 0.9500 . ?
C3 H3 0.9500 . ?
C20 H20 0.9500 . ?

loop_
_geom_torsion_atom_site_label_1
_geom_torsion_atom_site_label_2
_geom_torsion_atom_site_label_3
_geom_torsion_atom_site_label_4
_geom_torsion
_geom_torsion_site_symmetry_1
_geom_torsion_site_symmetry_2
_geom_torsion_site_symmetry_3
_geom_torsion_site_symmetry_4
_geom_torsion_publ_flag
Mn1 N2 C11 C12 2.3(4) . . . . ?
Mn1 N2 C11 C7 -179.0(3) . . . . ?
Mn1 N2 C10 C9 178.8(3) . . . . ?
Mn1 N3 C24 C23 8.8(4) . . . . ?
Mn1 N3 C24 C16 -172.7(3) . . . . ?
Mn1 N3 C13 C14 171.9(3) . . . . ?
Mn1 N1 C12 C11 -0.9(4) . . . . ?
Mn1 N1 C12 C4 -179.7(3) . . . . ?
Mn1 N1 C1 C2 178.8(3) . . . . ?
Mn1 N4 C23 C24 -9.5(4) . . . . ?
Mn1 N4 C23 C19 169.7(3) . . . . ?
Mn1 N4 C22 C21 -167.6(3) . . . . ?
N2 C11 C12 N1 -0.8(5) . . . . ?
N2 C11 C12 C4 178.0(3) . . . . ?
N2 C11 C7 C8 -0.2(6) . . . . ?
N2 C11 C7 C6 -179.2(3) . . . . ?
N2 C10 C9 C8 0.5(6) . . . . ?
N3 C24 C23 N4 0.2(5) . . . . ?
N3 C24 C23 C19 -179.0(3) . . . . ?
N3 C24 C16 C15 0.4(6) . . . . ?
N3 C24 C16 C17 179.4(4) . . . . ?
N3 C13 C14 C15 -1.0(7) . . . . ?
N1 C1 C2 C3 0.4(7) . . . . ?
N4 C23 C19 C18 179.3(4) . . . . ?
N4 C23 C19 C20 -0.5(6) . . . . ?
N4 C22 C21 C20 -2.0(6) . . . . ?
C11 N2 C10 C9 -0.3(6) . . . . ?
C12 N1 C1 C2 0.2(6) . . . . ?
C12 C11 C7 C8 178.5(3) . . . . ?
C12 C11 C7 C6 -0.5(5) . . . . ?
C12 C4 C5 C6 -1.2(6) . . . . ?
C12 C4 C3 C2 -0.4(6) . . . . ?
C24 N3 C13 C14 1.3(6) . . . . ?
C24 C23 C19 C18 -1.4(6) . . . . ?
C24 C23 C19 C20 178.7(4) . . . . ?
C24 C16 C15 C14 -0.1(6) . . . . ?
C24 C16 C17 C18 0.9(7) . . . . ?
C23 N4 C22 C21 2.0(6) . . . . ?
C23 C24 C16 C15 178.9(4) . . . . ?
C23 C24 C16 C17 -2.2(6) . . . . ?
C23 C19 C18 C17 0.2(7) . . . . ?
C23 C19 C20 C21 0.6(6) . . . . ?
C16 C24 C23 N4 -178.3(3) . . . . ?
C16 C24 C23 C19 2.5(6) . . . . ?
C16 C17 C18 C19 0.1(7) . . . . ?
C10 N2 C11 C12 -178.6(3) . . . . ?
C10 N2 C11 C7 0.1(5) . . . . ?
C13 N3 C24 C23 -179.5(4) . . . . ?
C13 N3 C24 C16 -1.0(6) . . . . ?
C13 C14 C15 C16 0.4(7) . . . . ?
C9 C8 C7 C11 0.4(6) . . . . ?
C9 C8 C7 C6 179.3(4) . . . . ?
C22 N4 C23 C24 -180.0(4) . . . . ?
C22 N4 C23 C19 -0.8(6) . . . . ?
C22 C21 C20 C19 0.6(6) . . . . ?
C7 C11 C12 N1 -179.6(3) . . . . ?
C7 C11 C12 C4 -0.8(5) . . . . ?
C7 C8 C9 C10 -0.5(6) . . . . ?
C7 C6 C5 C4 0.0(7) . . . . ?
C1 N1 C12 C11 177.8(3) . . . . ?
C1 N1 C12 C4 -0.9(5) . . . . ?
C1 C2 C3 C4 -0.3(6) . . . . ?
C15 C16 C17 C18 179.8(4) . . . . ?
C17 C16 C15 C14 -179.0(4) . . . . ?
C5 C4 C12 N1 -179.7(4) . . . . ?
C5 C4 C12 C11 1.6(6) . . . . ?
C5 C4 C3 C2 -179.7(4) . . . . ?
C5 C6 C7 C11 0.9(6) . . . . ?
C5 C6 C7 C8 -178.0(4) . . . . ?
C18 C19 C20 C21 -179.3(4) . . . . ?
C3 C4 C12 N1 1.0(6) . . . . ?
C3 C4 C12 C11 -177.7(3) . . . . ?
C3 C4 C5 C6 178.0(4) . . . . ?
C20 C19 C18 C17 -179.9(4) . . . . ?
